data_4102038
loop_
_publ_author_name
'Steven E. Wheeler'
'Anne J. McNeil'
'Peter M\"uller'
'Timothy M. Swager'
'K. N. Houk'

_publ_section_title
;
 Probing Substituent Effects in Aryl-Aryl Interactions Using
 Stereoselective Diels-Alder Cycloadditions
;
_journal_name_full 'Journal of the American Chemical Society'
_journal_page_first 3304
_journal_page_last 3311
_journal_paper_doi 10.1021/ja903653j
_journal_volume 132
_journal_year 2010
_chemical_formula_sum 'C35 H26 Cl2 O3'
_chemical_formula_weight 565.46
_chemical_name_systematic
;
 ?
;
_space_group_IT_number 2
_symmetry_cell_setting triclinic
_symmetry_space_group_name_Hall '-P 1'
_symmetry_space_group_name_H-M 'P -1'
_atom_sites_solution_hydrogens geom
_atom_sites_solution_primary direct
_atom_sites_solution_secondary difmap
_audit_creation_method SHELXL-97
_cell_angle_alpha 87.0830(10)
_cell_angle_beta 83.0080(10)
_cell_angle_gamma 82.6520(10)
_cell_formula_units_Z 2
_cell_length_a 9.4171(3)
_cell_length_b 10.5841(3)
_cell_length_c 13.7962(4)
_cell_measurement_reflns_used 9929
_cell_measurement_temperature 142(2)
_cell_measurement_theta_max 0.00
_cell_measurement_theta_min 0.00
_cell_volume 1352.78(7)
_computing_cell_refinement 'SAINT 7 (Bruker-AXS, 2005)'
_computing_data_collection 'SMART 5 (Bruker-AXS, 2003)'
_computing_data_reduction 'SAINT 7 (Bruker-AXS, 2005)'
_computing_molecular_graphics 'Bruker SHELXTL'
_computing_publication_material 'Bruker SHELXTL'
_computing_structure_refinement 'SHELXL-97 (Sheldrick, 1997)'
_computing_structure_solution 'SHELXS-97 (Sheldrick, 1990)'
_diffrn_ambient_temperature 142(2)
_diffrn_detector_area_resol_mean 8.3
_diffrn_measured_fraction_theta_full 0.997
_diffrn_measured_fraction_theta_max 0.997
_diffrn_measurement_device_type 'Bruker Smart APEX CCD'
_diffrn_measurement_method 'omega and phi scans'
_diffrn_radiation_monochromator graphite
_diffrn_radiation_source 'fine-focus sealed tube'
_diffrn_radiation_type MoK\a
_diffrn_radiation_wavelength 0.71073
_diffrn_reflns_av_R_equivalents 0.0211
_diffrn_reflns_av_sigmaI/netI 0.0175
_diffrn_reflns_limit_h_max 13
_diffrn_reflns_limit_h_min -13
_diffrn_reflns_limit_k_max 14
_diffrn_reflns_limit_k_min -14
_diffrn_reflns_limit_l_max 19
_diffrn_reflns_limit_l_min -19
_diffrn_reflns_number 30197
_diffrn_reflns_theta_full 29.57
_diffrn_reflns_theta_max 29.57
_diffrn_reflns_theta_min 1.94
_diffrn_standards_decay_% 0
_diffrn_standards_interval_count 0
_diffrn_standards_interval_time 0
_diffrn_standards_number 0
_exptl_absorpt_coefficient_mu 0.277
_exptl_absorpt_correction_T_max 0.9597
_exptl_absorpt_correction_T_min 0.8740
_exptl_absorpt_correction_type multi-scan
_exptl_absorpt_process_details 'SADABS (Sheldrick, 2005)'
_exptl_crystal_colour colourless
_exptl_crystal_density_diffrn 1.388
_exptl_crystal_density_method 'not measured'
_exptl_crystal_description block
_exptl_crystal_F_000 588
_exptl_crystal_size_max 0.50
_exptl_crystal_size_mid 0.20
_exptl_crystal_size_min 0.15
_refine_diff_density_max 0.565
_refine_diff_density_min -0.729
_refine_diff_density_rms 0.051
_refine_ls_extinction_method none
_refine_ls_goodness_of_fit_ref 1.030
_refine_ls_hydrogen_treatment constr
_refine_ls_matrix_type full
_refine_ls_number_parameters 373
_refine_ls_number_reflns 7564
_refine_ls_number_restraints 15
_refine_ls_restrained_S_all 1.031
_refine_ls_R_factor_all 0.0516
_refine_ls_R_factor_gt 0.0442
_refine_ls_shift/su_max 0.001
_refine_ls_shift/su_mean 0.000
_refine_ls_structure_factor_coef Fsqd
_refine_ls_weighting_details 'calc w=1/[\s^2^(Fo^2^)+(0.0663P)^2^+0.6085P] where P=(Fo^2^+2Fc^2^)/3'
_refine_ls_weighting_scheme calc
_refine_ls_wR_factor_gt 0.1204
_refine_ls_wR_factor_ref 0.1277
_reflns_number_gt 6485
_reflns_number_total 7564
_reflns_threshold_expression >2sigma(I)
_cod_data_source_file ja903653j_si_005.cif
_cod_data_source_block 07057
_cod_database_code 4102038

loop_
_symmetry_equiv_pos_as_xyz
'x, y, z'
'-x, -y, -z'

loop_
_atom_site_label
_atom_site_type_symbol
_atom_site_fract_x
_atom_site_fract_y
_atom_site_fract_z
_atom_site_U_iso_or_equiv
_atom_site_adp_type
_atom_site_occupancy
_atom_site_symmetry_multiplicity
_atom_site_calc_flag
_atom_site_refinement_flags
_atom_site_disorder_assembly
_atom_site_disorder_group
O1 O 0.15044(9) 0.51136(9) 0.21926(7) 0.02402(19) Uani 1 1 d . . .
C1 C 0.27951(12) 0.30395(11) 0.24621(8) 0.0174(2) Uani 1 1 d . . .
O2 O 0.02178(10) 0.36377(10) 0.29664(7) 0.0298(2) Uani 1 1 d . . .
C2 C 0.26556(13) 0.18974(11) 0.18110(9) 0.0206(2) Uani 1 1 d . . .
H2 H 0.2013 0.1292 0.2154 0.025 Uiso 1 1 calc R . .
O3 O 0.32589(11) 0.61595(9) 0.14078(7) 0.0278(2) Uani 1 1 d . . .
C3 C 0.20638(13) 0.25335(12) 0.09012(9) 0.0219(2) Uani 1 1 d . . .
C4 C 0.07419(14) 0.24100(14) 0.05851(10) 0.0277(3) Uani 1 1 d . . .
H4 H 0.0111 0.1870 0.0937 0.033 Uiso 1 1 calc R . .
C5 C 0.03552(15) 0.30933(15) -0.02594(11) 0.0330(3) Uani 1 1 d . . .
H5 H -0.0541 0.3009 -0.0485 0.040 Uiso 1 1 calc R . .
C6 C 0.12638(16) 0.38883(15) -0.07684(10) 0.0325(3) Uani 1 1 d . . .
H6 H 0.0993 0.4339 -0.1344 0.039 Uiso 1 1 calc R . .
C7 C 0.25782(15) 0.40325(13) -0.04401(9) 0.0270(3) Uani 1 1 d . . .
H7 H 0.3194 0.4592 -0.0782 0.032 Uiso 1 1 calc R . .
C8 C 0.29753(13) 0.33492(12) 0.03914(8) 0.0209(2) Uani 1 1 d . . .
C9 C 0.43552(12) 0.34064(11) 0.08541(8) 0.0185(2) Uani 1 1 d . . .
H9 H 0.5009 0.3964 0.0461 0.022 Uiso 1 1 calc R . .
C10 C 0.38434(12) 0.39160(10) 0.19050(8) 0.0164(2) Uani 1 1 d . . .
C11 C 0.50306(12) 0.41158(10) 0.25662(8) 0.0168(2) Uani 1 1 d . . .
H11 H 0.5746 0.4661 0.2228 0.020 Uiso 1 1 calc R . .
C12 C 0.42014(12) 0.47317(11) 0.34802(8) 0.0174(2) Uani 1 1 d . . .
C13 C 0.43538(13) 0.59324(11) 0.38028(9) 0.0212(2) Uani 1 1 d . . .
C14 C 0.35030(14) 0.63229(12) 0.46688(9) 0.0248(2) Uani 1 1 d . . .
H14 H 0.3592 0.7125 0.4919 0.030 Uiso 1 1 calc R . .
C15 C 0.25374(13) 0.55650(13) 0.51661(9) 0.0252(3) Uani 1 1 d . . .
H15 H 0.1975 0.5866 0.5746 0.030 Uiso 1 1 calc R . .
C16 C 0.23669(12) 0.43697(12) 0.48392(9) 0.0223(2) Uani 1 1 d . . .
C17 C 0.32302(12) 0.39602(11) 0.39882(8) 0.0181(2) Uani 1 1 d . . .
C18 C 0.32398(12) 0.26878(11) 0.35101(8) 0.0185(2) Uani 1 1 d . . .
H18 H 0.2573 0.2136 0.3896 0.022 Uiso 1 1 calc R . .
C19 C 0.13590(12) 0.38909(12) 0.25870(9) 0.0219(2) Uani 1 1 d . . .
C20 C 0.29152(13) 0.51879(11) 0.17880(8) 0.0205(2) Uani 1 1 d . . .
C21 C 0.41522(13) 0.12377(11) 0.14713(9) 0.0222(2) Uani 1 1 d . . .
C22 C 0.46409(17) -0.00461(13) 0.15928(10) 0.0303(3) Uani 1 1 d . . .
H22 H 0.4033 -0.0607 0.1942 0.036 Uiso 1 1 calc R . .
C23 C 0.60395(18) -0.05083(14) 0.11963(11) 0.0359(3) Uani 1 1 d . . .
H23 H 0.6381 -0.1386 0.1281 0.043 Uiso 1 1 calc R . .
C24 C 0.69296(16) 0.03010(15) 0.06823(11) 0.0342(3) Uani 1 1 d . . .
H24 H 0.7876 -0.0025 0.0416 0.041 Uiso 1 1 calc R . .
C25 C 0.64436(14) 0.15940(13) 0.05536(9) 0.0268(3) Uani 1 1 d . . .
H25 H 0.7050 0.2152 0.0200 0.032 Uiso 1 1 calc R . .
C26 C 0.50575(13) 0.20507(11) 0.09519(8) 0.0204(2) Uani 1 1 d . . .
C27 C 0.57522(12) 0.28406(11) 0.29121(8) 0.0184(2) Uani 1 1 d . . .
C28 C 0.72264(13) 0.24573(13) 0.28241(9) 0.0247(2) Uani 1 1 d . . .
H28 H 0.7879 0.2977 0.2473 0.030 Uiso 1 1 calc R . .
C29 C 0.77338(15) 0.12967(14) 0.32597(11) 0.0324(3) Uani 1 1 d . . .
H29 H 0.8742 0.1034 0.3218 0.039 Uiso 1 1 calc R . .
C30 C 0.67816(17) 0.05238(13) 0.37527(11) 0.0338(3) Uani 1 1 d . . .
H30 H 0.7142 -0.0272 0.4036 0.041 Uiso 1 1 calc R . .
C31 C 0.52944(15) 0.09025(12) 0.38374(9) 0.0268(3) Uani 1 1 d . . .
H31 H 0.4642 0.0369 0.4172 0.032 Uiso 1 1 calc R . .
C32 C 0.47883(12) 0.20721(11) 0.34235(8) 0.0195(2) Uani 1 1 d . . .
C33 C 0.53824(16) 0.67757(13) 0.32571(10) 0.0295(3) Uani 1 1 d . . .
H33A H 0.6369 0.6342 0.3231 0.044 Uiso 1 1 calc R . .
H33B H 0.5316 0.7577 0.3595 0.044 Uiso 1 1 calc R . .
H33C H 0.5130 0.6956 0.2591 0.044 Uiso 1 1 calc R . .
C34 C 0.13030(14) 0.35671(15) 0.53927(10) 0.0303(3) Uani 1 1 d . . .
H34A H 0.0790 0.4032 0.5953 0.045 Uiso 1 1 calc R . .
H34B H 0.1818 0.2767 0.5624 0.045 Uiso 1 1 calc R . .
H34C H 0.0610 0.3381 0.4961 0.045 Uiso 1 1 calc R . .
Cl1 Cl 0.13565(7) 0.92637(5) 0.39479(4) 0.06303(17) Uani 1 1 d DU A .
C1S C 0.13662(19) 0.81300(16) 0.30695(14) 0.0419(4) Uani 1 1 d DU . .
H1SA H 0.0823 0.7430 0.3351 0.050 Uiso 0.425(12) 1 calc PR A 1
H1SB H 0.2369 0.7763 0.2855 0.050 Uiso 0.425(12) 1 calc PR A 1
H1SC H 0.2304 0.8060 0.2652 0.050 Uiso 0.575(12) 1 calc PR A 2
H1SD H 0.1265 0.7289 0.3401 0.050 Uiso 0.575(12) 1 calc PR A 2
Cl2 Cl 0.0536(7) 0.8899(5) 0.2033(5) 0.0728(14) Uani 0.425(12) 1 d PDU A 1
Cl2A Cl -0.0006(5) 0.8514(4) 0.2343(2) 0.0636(10) Uani 0.575(12) 1 d PDU A 2

loop_
_atom_site_aniso_label
_atom_site_aniso_U_11
_atom_site_aniso_U_22
_atom_site_aniso_U_33
_atom_site_aniso_U_23
_atom_site_aniso_U_13
_atom_site_aniso_U_12
O1 0.0198(4) 0.0258(4) 0.0257(4) -0.0037(3) -0.0056(3) 0.0041(3)
C1 0.0159(5) 0.0196(5) 0.0169(5) -0.0027(4) -0.0024(4) -0.0019(4)
O2 0.0173(4) 0.0428(6) 0.0300(5) -0.0081(4) -0.0009(3) -0.0048(4)
C2 0.0222(5) 0.0210(5) 0.0200(5) -0.0031(4) -0.0032(4) -0.0058(4)
O3 0.0341(5) 0.0212(4) 0.0275(5) 0.0026(3) -0.0062(4) 0.0003(4)
C3 0.0218(5) 0.0251(6) 0.0196(5) -0.0070(4) -0.0047(4) -0.0013(4)
C4 0.0226(6) 0.0347(7) 0.0274(6) -0.0121(5) -0.0045(5) -0.0042(5)
C5 0.0245(6) 0.0445(8) 0.0318(7) -0.0140(6) -0.0125(5) 0.0024(5)
C6 0.0336(7) 0.0393(7) 0.0252(6) -0.0048(5) -0.0141(5) 0.0047(6)
C7 0.0305(6) 0.0303(6) 0.0204(5) -0.0025(5) -0.0074(5) 0.0000(5)
C8 0.0212(5) 0.0241(5) 0.0177(5) -0.0057(4) -0.0051(4) 0.0009(4)
C9 0.0191(5) 0.0210(5) 0.0154(5) -0.0023(4) -0.0025(4) -0.0017(4)
C10 0.0165(5) 0.0172(5) 0.0156(5) -0.0016(4) -0.0036(4) 0.0000(4)
C11 0.0164(5) 0.0181(5) 0.0164(5) -0.0020(4) -0.0031(4) -0.0022(4)
C12 0.0173(5) 0.0191(5) 0.0160(5) -0.0024(4) -0.0050(4) 0.0005(4)
C13 0.0232(5) 0.0198(5) 0.0216(5) -0.0024(4) -0.0088(4) 0.0001(4)
C14 0.0285(6) 0.0229(6) 0.0236(6) -0.0077(4) -0.0098(5) 0.0038(4)
C15 0.0222(5) 0.0328(6) 0.0198(5) -0.0088(5) -0.0048(4) 0.0050(5)
C16 0.0172(5) 0.0314(6) 0.0180(5) -0.0039(4) -0.0035(4) 0.0003(4)
C17 0.0169(5) 0.0211(5) 0.0167(5) -0.0028(4) -0.0047(4) -0.0001(4)
C18 0.0190(5) 0.0205(5) 0.0162(5) -0.0009(4) -0.0022(4) -0.0037(4)
C19 0.0184(5) 0.0287(6) 0.0190(5) -0.0062(4) -0.0050(4) -0.0004(4)
C20 0.0220(5) 0.0220(5) 0.0175(5) -0.0031(4) -0.0060(4) 0.0014(4)
C21 0.0265(6) 0.0208(5) 0.0198(5) -0.0053(4) -0.0058(4) -0.0003(4)
C22 0.0432(8) 0.0206(6) 0.0277(6) -0.0038(5) -0.0084(5) -0.0009(5)
C23 0.0477(8) 0.0248(6) 0.0338(7) -0.0099(5) -0.0113(6) 0.0108(6)
C24 0.0314(7) 0.0370(7) 0.0321(7) -0.0140(6) -0.0067(5) 0.0116(6)
C25 0.0238(6) 0.0332(7) 0.0229(6) -0.0095(5) -0.0033(4) 0.0022(5)
C26 0.0222(5) 0.0215(5) 0.0175(5) -0.0058(4) -0.0051(4) 0.0016(4)
C27 0.0185(5) 0.0198(5) 0.0168(5) -0.0034(4) -0.0045(4) 0.0012(4)
C28 0.0187(5) 0.0318(6) 0.0233(6) -0.0082(5) -0.0048(4) 0.0024(4)
C29 0.0268(6) 0.0357(7) 0.0333(7) -0.0101(6) -0.0114(5) 0.0122(5)
C30 0.0416(8) 0.0253(6) 0.0335(7) -0.0037(5) -0.0165(6) 0.0116(5)
C31 0.0363(7) 0.0204(6) 0.0241(6) 0.0004(4) -0.0095(5) -0.0001(5)
C32 0.0219(5) 0.0197(5) 0.0173(5) -0.0027(4) -0.0057(4) 0.0005(4)
C33 0.0375(7) 0.0226(6) 0.0309(6) -0.0017(5) -0.0083(5) -0.0090(5)
C34 0.0242(6) 0.0431(8) 0.0229(6) -0.0048(5) 0.0024(5) -0.0059(5)
Cl1 0.0870(4) 0.0427(2) 0.0633(3) -0.0128(2) -0.0382(3) 0.0092(2)
C1S 0.0405(8) 0.0325(8) 0.0515(9) -0.0074(7) -0.0048(7) 0.0017(6)
Cl2 0.0805(19) 0.0574(14) 0.086(2) -0.0389(15) -0.0412(19) 0.0151(14)
Cl2A 0.0775(15) 0.0570(11) 0.0579(9) -0.0268(8) -0.0385(9) 0.0241(10)

loop_
_atom_type_symbol
_atom_type_description
_atom_type_scat_dispersion_real
_atom_type_scat_dispersion_imag
_atom_type_scat_source
C C 0.0033 0.0016 'International Tables Vol C Tables 4.2.6.8 and 6.1.1.4'
H H 0.0000 0.0000 'International Tables Vol C Tables 4.2.6.8 and 6.1.1.4'
O O 0.0106 0.0060 'International Tables Vol C Tables 4.2.6.8 and 6.1.1.4'
Cl Cl 0.1484 0.1585 'International Tables Vol C Tables 4.2.6.8 and 6.1.1.4'

loop_
_geom_angle_atom_site_label_1
_geom_angle_atom_site_label_2
_geom_angle_atom_site_label_3
_geom_angle
_geom_angle_site_symmetry_1
_geom_angle_site_symmetry_3
_geom_angle_publ_flag
C20 O1 C19 110.34(9) . . ?
C19 C1 C10 103.67(9) . . ?
C19 C1 C18 107.21(9) . . ?
C10 C1 C18 109.79(9) . . ?
C19 C1 C2 109.03(9) . . ?
C10 C1 C2 109.68(9) . . ?
C18 C1 C2 116.63(9) . . ?
C21 C2 C3 106.29(10) . . ?
C21 C2 C1 109.26(9) . . ?
C3 C2 C1 104.24(9) . . ?
C4 C3 C8 120.22(12) . . ?
C4 C3 C2 126.69(12) . . ?
C8 C3 C2 113.04(10) . . ?
C3 C4 C5 119.00(13) . . ?
C6 C5 C4 120.71(12) . . ?
C5 C6 C7 120.30(13) . . ?
C8 C7 C6 119.32(13) . . ?
C7 C8 C3 120.42(11) . . ?
C7 C8 C9 126.08(11) . . ?
C3 C8 C9 113.48(10) . . ?
C26 C9 C8 106.47(9) . . ?
C26 C9 C10 108.62(9) . . ?
C8 C9 C10 105.28(9) . . ?
C20 C10 C1 104.20(9) . . ?
C20 C10 C11 107.82(9) . . ?
C1 C10 C11 109.18(9) . . ?
C20 C10 C9 107.54(9) . . ?
C1 C10 C9 109.48(9) . . ?
C11 C10 C9 117.75(9) . . ?
C27 C11 C12 105.77(9) . . ?
C27 C11 C10 110.18(9) . . ?
C12 C11 C10 104.89(8) . . ?
C13 C12 C17 121.70(10) . . ?
C13 C12 C11 125.41(10) . . ?
C17 C12 C11 112.89(9) . . ?
C12 C13 C14 116.74(11) . . ?
C12 C13 C33 122.17(11) . . ?
C14 C13 C33 121.08(11) . . ?
C15 C14 C13 121.52(11) . . ?
C14 C15 C16 121.95(11) . . ?
C17 C16 C15 117.00(11) . . ?
C17 C16 C34 122.17(11) . . ?
C15 C16 C34 120.83(11) . . ?
C16 C17 C12 121.06(11) . . ?
C16 C17 C18 125.91(11) . . ?
C12 C17 C18 113.03(9) . . ?
C32 C18 C17 105.83(9) . . ?
C32 C18 C1 109.23(9) . . ?
C17 C18 C1 105.50(9) . . ?
O2 C19 O1 120.30(11) . . ?
O2 C19 C1 128.77(12) . . ?
O1 C19 C1 110.92(10) . . ?
O3 C20 O1 120.61(11) . . ?
O3 C20 C10 128.54(11) . . ?
O1 C20 C10 110.85(10) . . ?
C22 C21 C26 119.69(12) . . ?
C22 C21 C2 126.75(12) . . ?
C26 C21 C2 113.51(10) . . ?
C21 C22 C23 119.35(14) . . ?
C24 C23 C22 120.68(13) . . ?
C23 C24 C25 120.31(13) . . ?
C26 C25 C24 118.86(13) . . ?
C25 C26 C21 121.11(11) . . ?
C25 C26 C9 125.49(11) . . ?
C21 C26 C9 113.37(10) . . ?
C28 C27 C32 120.65(11) . . ?
C28 C27 C11 125.75(11) . . ?
C32 C27 C11 113.41(9) . . ?
C27 C28 C29 118.92(13) . . ?
C30 C29 C28 120.59(12) . . ?
C29 C30 C31 120.67(12) . . ?
C32 C31 C30 118.84(13) . . ?
C31 C32 C27 120.32(11) . . ?
C31 C32 C18 126.38(11) . . ?
C27 C32 C18 113.21(10) . . ?
Cl2A C1S Cl1 112.20(11) . . ?
Cl2A C1S Cl2 24.88(11) . . ?
Cl1 C1S Cl2 108.74(11) . . ?

loop_
_geom_bond_atom_site_label_1
_geom_bond_atom_site_label_2
_geom_bond_distance
_geom_bond_site_symmetry_2
_geom_bond_publ_flag
O1 C20 1.3872(15) . ?
O1 C19 1.3947(16) . ?
C1 C19 1.5225(16) . ?
C1 C10 1.5501(15) . ?
C1 C18 1.5676(15) . ?
C1 C2 1.5700(16) . ?
O2 C19 1.1930(15) . ?
C2 C21 1.5213(17) . ?
C2 C3 1.5257(17) . ?
O3 C20 1.1943(15) . ?
C3 C4 1.3916(17) . ?
C3 C8 1.3991(18) . ?
C4 C5 1.401(2) . ?
C5 C6 1.382(2) . ?
C6 C7 1.3973(19) . ?
C7 C8 1.3892(17) . ?
C8 C9 1.5250(16) . ?
C9 C26 1.5080(16) . ?
C9 C10 1.5711(15) . ?
C10 C20 1.5210(15) . ?
C10 C11 1.5669(15) . ?
C11 C27 1.5132(15) . ?
C11 C12 1.5292(15) . ?
C12 C13 1.3977(16) . ?
C12 C17 1.4040(16) . ?
C13 C14 1.4046(17) . ?
C13 C33 1.5089(18) . ?
C14 C15 1.3856(19) . ?
C15 C16 1.3990(18) . ?
C16 C17 1.3987(16) . ?
C16 C34 1.5080(18) . ?
C17 C18 1.5280(16) . ?
C18 C32 1.5125(16) . ?
C21 C22 1.3863(17) . ?
C21 C26 1.3988(17) . ?
C22 C23 1.400(2) . ?
C23 C24 1.384(2) . ?
C24 C25 1.396(2) . ?
C25 C26 1.3894(17) . ?
C27 C28 1.3880(16) . ?
C27 C32 1.3992(16) . ?
C28 C29 1.3938(19) . ?
C29 C30 1.385(2) . ?
C30 C31 1.399(2) . ?
C31 C32 1.3890(16) . ?
Cl1 C1S 1.7468(18) . ?
C1S Cl2A 1.725(3) . ?
C1S Cl2 1.819(5) . ?
